data_4342500
loop_
_publ_author_name
'Clarke, Samantha M.'
'Freedman, Danna E.'

_publ_section_title
;
 (BiSe)1.23CrSe2 and (BiSe)1.22(Cr1.2Se2)2: Magnetic Anisotropy in the
 First Structurally Characterized Bi-Se-Cr Ternary Compounds.
;
_journal_issue 6
_journal_name_full 'Inorganic chemistry'
_journal_page_first 2765
_journal_page_last 2771
_journal_paper_doi 10.1021/ic5029178
_journal_volume 54
_journal_year 2015
_chemical_formula_moiety '0.13(Bi8 Se8)'
_chemical_formula_sum 'Bi Se'
_chemical_formula_weight 287.94
_chemical_name_systematic 'Bismuth Chromium Selenide'
_space_group_crystal_system monoclinic
_space_group_IT_number 12
_space_group_name_Hall '-C 2y'
_space_group_name_H-M_alt 'C 1 2/m 1'
_symmetry_space_group_name_Hall '-C 2y'
_symmetry_space_group_name_H-M 'C 1 2/m 1'
_atom_sites_solution_primary direct
_audit_creation_date 2014-10-28
_audit_creation_method
;
Olex2 1.2
(compiled 2014.09.19 svn.r3010 for OlexSys, GUI svn.r4874)
;
_cell_angle_alpha 90
_cell_angle_beta 93.552(5)
_cell_angle_gamma 90
_cell_formula_units_Z 4
_cell_length_a 6.2060(4)
_cell_length_b 5.8849(5)
_cell_length_c 17.2377(10)
_cell_measurement_reflns_used 1957
_cell_measurement_temperature 250
_cell_measurement_theta_max 67.18
_cell_measurement_theta_min 10.33
_cell_volume 628.34(8)
_computing_molecular_graphics 'Olex2 (Dolomanov et al., 2009)'
_computing_publication_material 'Olex2 (Dolomanov et al., 2009)'
_computing_structure_refinement 'XL (Sheldrick, 2008)'
_computing_structure_solution 'ShelXT (Sheldrick, 2008)'
_diffrn_ambient_temperature 250
_diffrn_detector 'Bruker APEX2 area detector'
_diffrn_detector_area_resol_mean 7.9
_diffrn_detector_type 'CCD area detector'
_diffrn_measured_fraction_theta_full 0.658
_diffrn_measured_fraction_theta_max 0.707
_diffrn_measurement_device 'three-circle diffractometer'
_diffrn_measurement_device_type 'Bruker APEX-II CCD'
_diffrn_measurement_method '\w and \f scans'
_diffrn_radiation_monochromator 'mirror optics'
_diffrn_radiation_probe x-ray
_diffrn_radiation_type CuK\a
_diffrn_radiation_wavelength 1.54178
_diffrn_reflns_av_R_equivalents 0.1317
_diffrn_reflns_av_unetI/netI 0.0702
_diffrn_reflns_Laue_measured_fraction_full 0.658
_diffrn_reflns_Laue_measured_fraction_max 0.707
_diffrn_reflns_limit_h_max 7
_diffrn_reflns_limit_h_min -7
_diffrn_reflns_limit_k_max 4
_diffrn_reflns_limit_k_min -6
_diffrn_reflns_limit_l_max 20
_diffrn_reflns_limit_l_min -20
_diffrn_reflns_number 2591
_diffrn_reflns_point_group_measured_fraction_full 0.658
_diffrn_reflns_point_group_measured_fraction_max 0.707
_diffrn_reflns_theta_full 67.679
_diffrn_reflns_theta_max 65.038
_diffrn_reflns_theta_min 10.410
_diffrn_source 'microfocus sealed X-ray tube'
_diffrn_source_type 'Incoatec I\ms'
_diffrn_standards_number 0
_exptl_absorpt_coefficient_mu 60.349
_exptl_absorpt_correction_T_max 0.7529
_exptl_absorpt_correction_T_min 0.3597
_exptl_absorpt_correction_type multi-scan
_exptl_absorpt_process_details
;
SADABS-2012/1 (Bruker,2012) was used for absorption correction.
wR2(int) was 0.1352 before and 0.0711 after correction.
The Ratio of minimum to maximum transmission is 0.4778.
The \l/2 correction factor is 0.0015.
;
_exptl_crystal_colour 'metallic grayish'
_exptl_crystal_colour_lustre metallic
_exptl_crystal_colour_modifier grayish
_exptl_crystal_density_diffrn 3.044
_exptl_crystal_description plate
_exptl_crystal_F_000 468
_exptl_crystal_preparation 'solid state reaction'
_exptl_crystal_recrystallization_method 'salt flux'
_exptl_crystal_size_max 0.05
_exptl_crystal_size_mid 0.05
_exptl_crystal_size_min 0.02
_refine_diff_density_max 4.963
_refine_diff_density_min -4.450
_refine_diff_density_rms 0.722
_refine_ls_extinction_method none
_refine_ls_goodness_of_fit_ref 1.086
_refine_ls_hydrogen_treatment undef
_refine_ls_matrix_type full
_refine_ls_number_parameters 13
_refine_ls_number_reflns 412
_refine_ls_number_restraints 0
_refine_ls_restrained_S_all 1.086
_refine_ls_R_factor_all 0.1399
_refine_ls_R_factor_gt 0.1238
_refine_ls_shift/su_max 0.000
_refine_ls_shift/su_mean 0.000
_refine_ls_structure_factor_coef Fsqd
_refine_ls_weighting_details 'w=1/[\s^2^(Fo^2^)+(0.1767P)^2^+212.0842P] where P=(Fo^2^+2Fc^2^)/3'
_refine_ls_weighting_scheme calc
_refine_ls_wR_factor_gt 0.3092
_refine_ls_wR_factor_ref 0.3258
_reflns_Friedel_coverage 0.000
_reflns_number_gt 346
_reflns_number_total 412
_reflns_threshold_expression 'I > 2\s(I)'
_cod_data_source_file ic5029178_si_002.cif
_cod_data_source_block c2
_cod_depositor_comments 'Adding full bibliography for 4342497--4342502.cif.'
_cod_database_code 4342500
_shelxl_version_number 2013-3
_shelx_space_group_comment
;
The symmetry employed for this shelxl refinement is uniquely defined
by the following loop, which should always be used as a source of
symmetry information in preference to the above space-group names.
They are only intended as comments.
;
_olex2_refinement_description
;
1. Others
 Fixed U12: Bi1(0) Se1(0)
 Fixed U23: Bi1(0) Se1(0)
 Fixed Y: Bi1(0.5) Se1(0)
;
_olex2_exptl_crystal_mounting_method 'Paratone oil on kapton head'
_olex2_submission_special_instructions 'No special instructions were received'

loop_
_space_group_symop_operation_xyz
'x, y, z'
'-x, y, -z'
'x+1/2, y+1/2, z'
'-x+1/2, y+1/2, -z'
'-x, -y, -z'
'x, -y, z'
'-x+1/2, -y+1/2, -z'
'x+1/2, -y+1/2, z'

loop_
_atom_site_label
_atom_site_type_symbol
_atom_site_fract_x
_atom_site_fract_y
_atom_site_fract_z
_atom_site_U_iso_or_equiv
_atom_site_adp_type
_atom_site_occupancy
_atom_site_site_symmetry_order
_atom_site_calc_flag
_atom_site_refinement_flags_posn
_atom_site_refinement_flags_adp
_atom_site_refinement_flags_occupancy
Bi1 Bi 0.2213(5) 0.5000 0.40565(18) 0.0597(16) Uani 1 2 d S T P
Se1 Se 0.2379(9) 0.0000 0.4345(3) 0.0246(15) Uani 1 2 d S T P

loop_
_atom_site_aniso_label
_atom_site_aniso_U_11
_atom_site_aniso_U_22
_atom_site_aniso_U_33
_atom_site_aniso_U_23
_atom_site_aniso_U_13
_atom_site_aniso_U_12
Bi1 0.065(2) 0.066(3) 0.048(2) 0.000 0.0074(14) 0.000
Se1 0.029(3) 0.009(3) 0.037(3) 0.000 0.008(2) 0.000

loop_
_atom_type_symbol
_atom_type_description
_atom_type_scat_dispersion_real
_atom_type_scat_dispersion_imag
_atom_type_scat_source
Bi Bi -4.0111 8.9310 'International Tables Vol C Tables 4.2.6.8 and 6.1.1.4'
Se Se -0.7943 1.1372 'International Tables Vol C Tables 4.2.6.8 and 6.1.1.4'

loop_
_geom_angle_atom_site_label_1
_geom_angle_atom_site_label_2
_geom_angle_atom_site_label_3
_geom_angle
_geom_angle_site_symmetry_1
_geom_angle_site_symmetry_3
Se1 Bi1 Se1 80.39(13) 7_556 .
Se1 Bi1 Se1 160.6(3) . 1_565
Se1 Bi1 Se1 80.39(13) 7_556 1_565
Se1 Bi1 Se1 89.83(12) 1_565 3_455
Se1 Bi1 Se1 87.15(12) . 3
Se1 Bi1 Se1 82.4(2) 7_556 3_455
Se1 Bi1 Se1 87.15(12) 1_565 3
Se1 Bi1 Se1 89.83(12) . 3_455
Se1 Bi1 Se1 79.40(19) 7_556 3
Se1 Bi1 Se1 161.8(3) 3_455 3
Bi1 Se1 Bi1 99.61(13) 7_556 .
Bi1 Se1 Bi1 89.83(12) 1_545 3_545
Bi1 Se1 Bi1 99.61(13) 7_556 1_545
Bi1 Se1 Bi1 89.83(12) . 3_545
Bi1 Se1 Bi1 87.15(12) . 3_445
Bi1 Se1 Bi1 97.6(2) 7_556 3_545
Bi1 Se1 Bi1 87.15(12) 1_545 3_445
Bi1 Se1 Bi1 161.8(3) 3_545 3_445
Bi1 Se1 Bi1 160.6(3) . 1_545
Bi1 Se1 Bi1 100.60(19) 7_556 3_445

loop_
_geom_bond_atom_site_label_1
_geom_bond_atom_site_label_2
_geom_bond_distance
_geom_bond_site_symmetry_2
Bi1 Se1 2.751(6) 7_556
Bi1 Se1 2.9849(12) 1_565
Bi1 Se1 3.071(6) 3_455
Bi1 Se1 2.9849(12) .
Bi1 Se1 3.214(6) 3
Se1 Bi1 2.751(6) 7_556
Se1 Bi1 3.071(6) 3_545
Se1 Bi1 3.214(6) 3_445
Se1 Bi1 2.9849(12) 1_545
